data_4030170
loop_
_publ_author_name
'Chen, Zhi-Wei'
'Zhu, Yi-Zhou'
'Ou, Jin-Wang'
'Wang, Ya-Ping'
'Zheng, Jian-Yu'

_publ_section_title
;
 Metal-free iodine(III)-promoted synthesis of isoquinolones.
;
_journal_issue 22
_journal_name_full 'The Journal of organic chemistry'
_journal_page_first 10988
_journal_page_last 10998
_journal_paper_doi 10.1021/jo5020307
_journal_volume 79
_journal_year 2014
_chemical_formula_sum 'C22 H16 Cl N O2'
_chemical_formula_weight 361.81
_chemical_name_systematic
; 
 ? 
;
_space_group_IT_number 15
_symmetry_cell_setting monoclinic
_symmetry_space_group_name_Hall '-C 2yc'
_symmetry_space_group_name_H-M 'C 1 2/c 1'
_atom_sites_solution_hydrogens geom
_atom_sites_solution_primary direct
_atom_sites_solution_secondary difmap
_audit_creation_method SHELXL-97
_cell_angle_alpha 90.00
_cell_angle_beta 96.92(3)
_cell_angle_gamma 90.00
_cell_formula_units_Z 8
_cell_length_a 32.745(7)
_cell_length_b 6.2347(12)
_cell_length_c 17.488(4)
_cell_measurement_reflns_used 4918
_cell_measurement_temperature 113(2)
_cell_measurement_theta_max 27.9424
_cell_measurement_theta_min 1.6098
_cell_volume 3544.3(13)
_computing_cell_refinement crystalclear
_computing_data_collection crystalclear
_computing_data_reduction crystalclear
_computing_molecular_graphics 'Bruker SHELXTL'
_computing_publication_material 'Bruker SHELXTL'
_computing_structure_refinement 'SHELXL-97 (Sheldrick, 1997)'
_computing_structure_solution 'SHELXS-97 (Sheldrick, 1990)'
_diffrn_ambient_temperature 113(2)
_diffrn_measured_fraction_theta_full 0.999
_diffrn_measured_fraction_theta_max 0.999
_diffrn_measurement_device_type 'rigaku saturn'
_diffrn_measurement_method '\w scans'
_diffrn_radiation_monochromator confocal
_diffrn_radiation_source 'rotating anode'
_diffrn_radiation_type MoK\a
_diffrn_radiation_wavelength 0.71073
_diffrn_reflns_av_R_equivalents 0.0371
_diffrn_reflns_av_sigmaI/netI 0.0307
_diffrn_reflns_limit_h_max 38
_diffrn_reflns_limit_h_min -38
_diffrn_reflns_limit_k_max 7
_diffrn_reflns_limit_k_min -7
_diffrn_reflns_limit_l_max 20
_diffrn_reflns_limit_l_min -19
_diffrn_reflns_number 13803
_diffrn_reflns_theta_full 25.02
_diffrn_reflns_theta_max 25.02
_diffrn_reflns_theta_min 1.25
_diffrn_standards_decay_% 0
_diffrn_standards_interval_count 0
_diffrn_standards_interval_time 0
_diffrn_standards_number 0
_exptl_absorpt_coefficient_mu 0.231
_exptl_absorpt_correction_T_max 0.9728
_exptl_absorpt_correction_T_min 0.9552
_exptl_absorpt_correction_type multi-scan
_exptl_absorpt_process_details crystalclear
_exptl_crystal_density_diffrn 1.356
_exptl_crystal_density_method 'not measured'
_exptl_crystal_F_000 1504
_exptl_crystal_size_max 0.20
_exptl_crystal_size_mid 0.18
_exptl_crystal_size_min 0.12
_refine_diff_density_max 0.357
_refine_diff_density_min -0.308
_refine_diff_density_rms 0.057
_refine_ls_extinction_coef 0.0050(8)
_refine_ls_extinction_expression Fc^*^=kFc[1+0.001xFc^2^\l^3^/sin(2\q)]^-1/4^
_refine_ls_extinction_method SHELXL
_refine_ls_goodness_of_fit_ref 1.056
_refine_ls_hydrogen_treatment constr
_refine_ls_matrix_type full
_refine_ls_number_parameters 237
_refine_ls_number_reflns 3128
_refine_ls_number_restraints 0
_refine_ls_restrained_S_all 1.056
_refine_ls_R_factor_all 0.0547
_refine_ls_R_factor_gt 0.0479
_refine_ls_shift/su_max 0.000
_refine_ls_shift/su_mean 0.000
_refine_ls_structure_factor_coef Fsqd
_refine_ls_weighting_details 'calc w=1/[\s^2^(Fo^2^)+(0.0997P)^2^+0.8610P] where P=(Fo^2^+2Fc^2^)/3'
_refine_ls_weighting_scheme calc
_refine_ls_wR_factor_gt 0.1391
_refine_ls_wR_factor_ref 0.1475
_reflns_number_gt 2700
_reflns_number_total 3128
_reflns_threshold_expression >2sigma(I)
_cod_data_source_file jo5020307_si_003.cif
_cod_data_source_block shelxl
_cod_depositor_comments
;
The following automatic conversions were performed:

'_symmetry_cell_setting' value 'Monoclinic' changed to 'monoclinic'
according to
/home/saulius/struct/COD-crude-data--automatic-downloads/rss-feeds/ACS/lib/dictionaries/cif_core.dic
dictionary named 'cif_core.dic' version 2.4.2 from
2011-04-26.

'_exptl_absorpt_correction_type' value 'MULTI-SCAN'
changed to 'multi-scan' according to
/home/saulius/struct/COD-crude-data--automatic-downloads/rss-feeds/ACS/lib/dictionaries/cif_core.dic
dictionary named 'cif_core.dic' version 2.4.2 from
2011-04-26.

'_refine_ls_hydrogen_treatment' value 'CONSTR' changed
to 'constr' according to
/home/saulius/struct/COD-crude-data--automatic-downloads/rss-feeds/ACS/lib/dictionaries/cif_core.dic
dictionary named 'cif_core.dic' version 2.4.2 from 2011-04-26.

Automatic conversion script
Id: cif_fix_values 2935 2014-11-11 08:27:57Z andrius 

 Adding full bibliography for 4030170--4030173.cif.
;
_cod_original_cell_volume 3544.3(12)
_cod_original_sg_symbol_H-M C2/c
_cod_database_code 4030170

loop_
_symmetry_equiv_pos_as_xyz
'x, y, z'
'-x, y, -z+1/2'
'x+1/2, y+1/2, z'
'-x+1/2, y+1/2, -z+1/2'
'-x, -y, -z'
'x, -y, z-1/2'
'-x+1/2, -y+1/2, -z'
'x+1/2, -y+1/2, z-1/2'

loop_
_atom_site_label
_atom_site_type_symbol
_atom_site_fract_x
_atom_site_fract_y
_atom_site_fract_z
_atom_site_U_iso_or_equiv
_atom_site_adp_type
_atom_site_occupancy
_atom_site_symmetry_multiplicity
_atom_site_calc_flag
_atom_site_refinement_flags
Cl1 Cl 0.007583(15) 0.96653(9) 0.37149(3) 0.0415(2) Uani 1 1 d .
O1 O 0.22050(4) -0.0281(2) 0.64607(8) 0.0312(4) Uani 1 1 d .
O2 O 0.17032(4) 0.2159(2) 0.71639(7) 0.0277(4) Uani 1 1 d .
N1 N 0.17087(5) 0.2291(2) 0.63714(9) 0.0244(4) Uani 1 1 d .
C1 C 0.19845(5) 0.0963(3) 0.60587(11) 0.0252(4) Uani 1 1 d .
C2 C 0.19734(5) 0.1225(3) 0.52267(11) 0.0236(4) Uani 1 1 d .
C3 C 0.22633(6) 0.0062(3) 0.48647(12) 0.0274(5) Uani 1 1 d .
H3 H 0.2461 -0.0803 0.5163 0.033 Uiso 1 1 calc R
C4 C 0.22609(6) 0.0173(3) 0.40778(12) 0.0298(5) Uani 1 1 d .
H4 H 0.2457 -0.0608 0.3832 0.036 Uiso 1 1 calc R
C5 C 0.19681(6) 0.1440(3) 0.36430(12) 0.0314(5) Uani 1 1 d .
H5 H 0.1962 0.1484 0.3099 0.038 Uiso 1 1 calc R
C6 C 0.16862(6) 0.2636(3) 0.39942(11) 0.0271(5) Uani 1 1 d .
H6 H 0.1492 0.3506 0.3689 0.033 Uiso 1 1 calc R
C7 C 0.16858(5) 0.2570(3) 0.47971(11) 0.0229(4) Uani 1 1 d .
C8 C 0.14001(5) 0.3803(3) 0.51935(10) 0.0228(4) Uani 1 1 d .
C9 C 0.14215(5) 0.3661(3) 0.59715(10) 0.0229(4) Uani 1 1 d .
C10 C 0.11558(6) 0.4868(3) 0.64580(11) 0.0238(4) Uani 1 1 d .
C11 C 0.12536(6) 0.6942(3) 0.66937(12) 0.0310(5) Uani 1 1 d .
H11 H 0.1487 0.7629 0.6528 0.037 Uiso 1 1 calc R
C12 C 0.10140(7) 0.8025(4) 0.71694(13) 0.0398(5) Uani 1 1 d .
H12 H 0.1085 0.9440 0.7336 0.048 Uiso 1 1 calc R
C13 C 0.06698(6) 0.7038(4) 0.74015(13) 0.0425(6) Uani 1 1 d .
H13 H 0.0503 0.7781 0.7722 0.051 Uiso 1 1 calc R
C14 C 0.05705(7) 0.4962(4) 0.71634(14) 0.0430(6) Uani 1 1 d .
H14 H 0.0336 0.4279 0.7326 0.052 Uiso 1 1 calc R
C15 C 0.08108(6) 0.3879(3) 0.66900(12) 0.0337(5) Uani 1 1 d .
H15 H 0.0740 0.2462 0.6524 0.040 Uiso 1 1 calc R
C16 C 0.10781(6) 0.5209(3) 0.47710(11) 0.0224(4) Uani 1 1 d .
C17 C 0.11751(6) 0.7206(3) 0.44861(12) 0.0302(5) Uani 1 1 d .
H17 H 0.1455 0.7643 0.4524 0.036 Uiso 1 1 calc R
C18 C 0.08705(6) 0.8570(3) 0.41484(12) 0.0338(5) Uani 1 1 d .
H18 H 0.0940 0.9931 0.3956 0.041 Uiso 1 1 calc R
C19 C 0.04643(6) 0.7913(3) 0.40961(12) 0.0287(5) Uani 1 1 d .
C20 C 0.03610(6) 0.5901(3) 0.43425(12) 0.0301(5) Uani 1 1 d .
H20 H 0.0082 0.5441 0.4281 0.036 Uiso 1 1 calc R
C21 C 0.06678(6) 0.4570(3) 0.46783(11) 0.0273(5) Uani 1 1 d .
H21 H 0.0598 0.3188 0.4850 0.033 Uiso 1 1 calc R
C22 C 0.20349(6) 0.3432(3) 0.75495(12) 0.0328(5) Uani 1 1 d .
H22A H 0.2299 0.2797 0.7462 0.049 Uiso 1 1 calc R
H22B H 0.2013 0.3465 0.8103 0.049 Uiso 1 1 calc R
H22C H 0.2017 0.4896 0.7345 0.049 Uiso 1 1 calc R

loop_
_atom_site_aniso_label
_atom_site_aniso_U_11
_atom_site_aniso_U_22
_atom_site_aniso_U_33
_atom_site_aniso_U_23
_atom_site_aniso_U_13
_atom_site_aniso_U_12
Cl1 0.0237(3) 0.0384(4) 0.0599(4) 0.0195(2) -0.0055(3) 0.0008(2)
O1 0.0257(8) 0.0316(8) 0.0347(8) 0.0030(6) -0.0029(6) 0.0074(6)
O2 0.0248(7) 0.0360(8) 0.0215(7) 0.0036(5) -0.0010(5) -0.0005(6)
N1 0.0227(8) 0.0286(9) 0.0210(8) 0.0001(6) -0.0003(6) 0.0016(6)
C1 0.0185(9) 0.0231(9) 0.0327(11) -0.0008(8) -0.0023(8) -0.0025(7)
C2 0.0190(9) 0.0193(9) 0.0320(11) -0.0036(8) 0.0014(7) -0.0035(7)
C3 0.0196(10) 0.0237(10) 0.0379(12) -0.0053(8) 0.0000(8) -0.0029(7)
C4 0.0245(10) 0.0278(10) 0.0379(12) -0.0095(8) 0.0070(9) -0.0030(8)
C5 0.0315(11) 0.0344(11) 0.0288(11) -0.0052(9) 0.0061(8) -0.0074(9)
C6 0.0242(10) 0.0266(10) 0.0300(11) -0.0007(8) 0.0010(8) -0.0025(8)
C7 0.0178(9) 0.0223(9) 0.0281(10) -0.0019(7) 0.0006(7) -0.0057(7)
C8 0.0178(9) 0.0235(9) 0.0266(10) 0.0000(7) 0.0009(7) -0.0043(7)
C9 0.0171(9) 0.0217(9) 0.0287(10) 0.0006(7) -0.0022(7) -0.0017(7)
C10 0.0192(9) 0.0283(10) 0.0234(10) 0.0016(8) 0.0000(7) 0.0024(7)
C11 0.0299(10) 0.0290(11) 0.0336(11) 0.0020(8) 0.0013(8) 0.0011(8)
C12 0.0430(12) 0.0348(12) 0.0402(13) -0.0066(10) -0.0007(10) 0.0097(10)
C13 0.0314(12) 0.0615(15) 0.0338(12) -0.0088(11) 0.0007(9) 0.0176(11)
C14 0.0233(11) 0.0633(16) 0.0438(14) -0.0028(11) 0.0093(10) -0.0003(10)
C15 0.0229(10) 0.0391(12) 0.0397(12) -0.0045(10) 0.0060(8) -0.0026(9)
C16 0.0204(9) 0.0247(9) 0.0214(10) -0.0012(7) -0.0003(7) -0.0011(7)
C17 0.0191(9) 0.0311(10) 0.0390(12) 0.0050(9) -0.0019(8) -0.0037(8)
C18 0.0280(11) 0.0299(11) 0.0419(12) 0.0112(9) -0.0027(9) -0.0058(8)
C19 0.0211(9) 0.0314(10) 0.0321(11) 0.0056(8) -0.0027(8) 0.0010(8)
C20 0.0184(9) 0.0340(11) 0.0374(12) 0.0080(9) 0.0006(8) -0.0038(8)
C21 0.0226(10) 0.0272(10) 0.0315(11) 0.0073(8) 0.0007(8) -0.0034(8)
C22 0.0325(11) 0.0355(11) 0.0282(11) -0.0028(9) -0.0059(8) -0.0020(9)

loop_
_atom_type_symbol
_atom_type_description
_atom_type_scat_dispersion_real
_atom_type_scat_dispersion_imag
_atom_type_scat_source
C C 0.0033 0.0016 'International Tables Vol C Tables 4.2.6.8 and 6.1.1.4'
H H 0.0000 0.0000 'International Tables Vol C Tables 4.2.6.8 and 6.1.1.4'
N N 0.0061 0.0033 'International Tables Vol C Tables 4.2.6.8 and 6.1.1.4'
O O 0.0106 0.0060 'International Tables Vol C Tables 4.2.6.8 and 6.1.1.4'
Cl Cl 0.1484 0.1585 'International Tables Vol C Tables 4.2.6.8 and 6.1.1.4'

loop_
_geom_angle_atom_site_label_1
_geom_angle_atom_site_label_2
_geom_angle_atom_site_label_3
_geom_angle
N1 O2 C22 109.46(13)
C1 N1 O2 116.44(14)
C1 N1 C9 126.91(16)
O2 N1 C9 116.56(14)
O1 C1 N1 121.34(18)
O1 C1 C2 125.87(17)
N1 C1 C2 112.78(16)
C3 C2 C7 120.79(18)
C3 C2 C1 117.02(17)
C7 C2 C1 122.19(16)
C4 C3 C2 120.11(19)
C4 C3 H3 119.9
C2 C3 H3 119.9
C3 C4 C5 119.62(18)
C3 C4 H4 120.2
C5 C4 H4 120.2
C6 C5 C4 120.90(18)
C6 C5 H5 119.5
C4 C5 H5 119.5
C5 C6 C7 120.53(18)
C5 C6 H6 119.7
C7 C6 H6 119.7
C6 C7 C2 117.98(16)
C6 C7 C8 122.74(16)
C2 C7 C8 119.27(17)
C9 C8 C7 119.12(16)
C9 C8 C16 118.78(16)
C7 C8 C16 122.10(16)
C8 C9 N1 119.53(16)
C8 C9 C10 125.18(16)
N1 C9 C10 115.29(15)
C11 C10 C15 119.65(18)
C11 C10 C9 120.77(17)
C15 C10 C9 119.56(17)
C10 C11 C12 120.47(19)
C10 C11 H11 119.8
C12 C11 H11 119.8
C11 C12 C13 119.9(2)
C11 C12 H12 120.1
C13 C12 H12 120.1
C14 C13 C12 119.7(2)
C14 C13 H13 120.1
C12 C13 H13 120.1
C15 C14 C13 120.4(2)
C15 C14 H14 119.8
C13 C14 H14 119.8
C14 C15 C10 119.9(2)
C14 C15 H15 120.0
C10 C15 H15 120.0
C21 C16 C17 118.22(17)
C21 C16 C8 120.18(16)
C17 C16 C8 121.56(16)
C18 C17 C16 121.15(18)
C18 C17 H17 119.4
C16 C17 H17 119.4
C19 C18 C17 118.86(18)
C19 C18 H18 120.6
C17 C18 H18 120.6
C20 C19 C18 121.16(18)
C20 C19 Cl1 119.49(15)
C18 C19 Cl1 119.34(15)
C21 C20 C19 119.07(17)
C21 C20 H20 120.5
C19 C20 H20 120.5
C20 C21 C16 121.42(17)
C20 C21 H21 119.3
C16 C21 H21 119.3
O2 C22 H22A 109.5
O2 C22 H22B 109.5
H22A C22 H22B 109.5
O2 C22 H22C 109.5
H22A C22 H22C 109.5
H22B C22 H22C 109.5

loop_
_geom_bond_atom_site_label_1
_geom_bond_atom_site_label_2
_geom_bond_distance
Cl1 C19 1.747(2)
O1 C1 1.223(2)
O2 N1 1.391(2)
O2 C22 1.445(2)
N1 C1 1.386(2)
N1 C9 1.395(2)
C1 C2 1.460(3)
C2 C3 1.404(3)
C2 C7 1.409(3)
C3 C4 1.377(3)
C3 H3 0.9500
C4 C5 1.395(3)
C4 H4 0.9500
C5 C6 1.386(3)
C5 H5 0.9500
C6 C7 1.405(3)
C6 H6 0.9500
C7 C8 1.450(3)
C8 C9 1.357(3)
C8 C16 1.496(2)
C9 C10 1.491(3)
C10 C11 1.383(3)
C10 C15 1.390(3)
C11 C12 1.386(3)
C11 H11 0.9500
C12 C13 1.387(3)
C12 H12 0.9500
C13 C14 1.386(3)
C13 H13 0.9500
C14 C15 1.385(3)
C14 H14 0.9500
C15 H15 0.9500
C16 C21 1.392(3)
C16 C17 1.392(3)
C17 C18 1.387(3)
C17 H17 0.9500
C18 C19 1.384(3)
C18 H18 0.9500
C19 C20 1.382(3)
C20 C21 1.379(3)
C20 H20 0.9500
C21 H21 0.9500
C22 H22A 0.9800
C22 H22B 0.9800
C22 H22C 0.9800

loop_
_geom_torsion_atom_site_label_1
_geom_torsion_atom_site_label_2
_geom_torsion_atom_site_label_3
_geom_torsion_atom_site_label_4
_geom_torsion
C22 O2 N1 C1 81.50(18)
C22 O2 N1 C9 -101.79(17)
O2 N1 C1 O1 1.2(2)
C9 N1 C1 O1 -175.12(17)
O2 N1 C1 C2 -179.27(14)
C9 N1 C1 C2 4.4(2)
O1 C1 C2 C3 -5.1(3)
N1 C1 C2 C3 175.42(15)
O1 C1 C2 C7 174.65(17)
N1 C1 C2 C7 -4.9(2)
C7 C2 C3 C4 -2.1(3)
C1 C2 C3 C4 177.66(17)
C2 C3 C4 C5 -0.3(3)
C3 C4 C5 C6 1.8(3)
C4 C5 C6 C7 -1.0(3)
C5 C6 C7 C2 -1.3(3)
C5 C6 C7 C8 179.45(17)
C3 C2 C7 C6 2.8(3)
C1 C2 C7 C6 -176.90(16)
C3 C2 C7 C8 -177.92(16)
C1 C2 C7 C8 2.4(3)
C6 C7 C8 C9 -179.57(16)
C2 C7 C8 C9 1.2(2)
C6 C7 C8 C16 1.2(3)
C2 C7 C8 C16 -178.05(16)
C7 C8 C9 N1 -1.8(2)
C16 C8 C9 N1 177.41(15)
C7 C8 C9 C10 178.50(16)
C16 C8 C9 C10 -2.2(3)
C1 N1 C9 C8 -1.2(3)
O2 N1 C9 C8 -177.51(15)
C1 N1 C9 C10 178.49(16)
O2 N1 C9 C10 2.2(2)
C8 C9 C10 C11 -83.9(2)
N1 C9 C10 C11 96.4(2)
C8 C9 C10 C15 97.4(2)
N1 C9 C10 C15 -82.3(2)
C15 C10 C11 C12 1.1(3)
C9 C10 C11 C12 -177.57(18)
C10 C11 C12 C13 -1.1(3)
C11 C12 C13 C14 0.8(3)
C12 C13 C14 C15 -0.6(3)
C13 C14 C15 C10 0.7(3)
C11 C10 C15 C14 -0.9(3)
C9 C10 C15 C14 177.79(19)
C9 C8 C16 C21 -73.8(2)
C7 C8 C16 C21 105.4(2)
C9 C8 C16 C17 103.8(2)
C7 C8 C16 C17 -76.9(2)
C21 C16 C17 C18 2.8(3)
C8 C16 C17 C18 -174.92(18)
C16 C17 C18 C19 -0.1(3)
C17 C18 C19 C20 -2.9(3)
C17 C18 C19 Cl1 176.91(16)
C18 C19 C20 C21 3.0(3)
Cl1 C19 C20 C21 -176.74(16)
C19 C20 C21 C16 -0.2(3)
C17 C16 C21 C20 -2.6(3)
C8 C16 C21 C20 175.12(18)
